data_7157565
loop_
_publ_author_name
'Salunke, Rahul Vilas'
'Mishra, Pawan Kumar'
'Sanghvi, Yogesh S.'
'Ramesh, Namakkal G.'

_publ_section_title
;
 Synthesis of novel homoazanucleosides and their peptidyl analogs.
;
_journal_issue 29
_journal_name_full 'Organic &amp; biomolecular chemistry'
_journal_page_first 5639
_journal_page_last 5651
_journal_paper_doi 10.1039/d0ob01046d
_journal_volume 18
_journal_year 2020
_chemical_formula_moiety 'C11 C0 H20 Cl2 N4 O4'
_chemical_formula_sum 'C11 H20 Cl2 N4 O4'
_chemical_formula_weight 343.21
_space_group_crystal_system orthorhombic
_space_group_IT_number 19
_space_group_name_Hall 'P 2ac 2ab'
_space_group_name_H-M_alt 'P 21 21 21'
_atom_sites_solution_hydrogens geom
_audit_creation_method SHELXL-2016/6
_audit_update_record
;
2018-08-06 deposited with the CCDC.	2020-07-01 downloaded from the CCDC.
;
_cell_angle_alpha 90
_cell_angle_beta 90
_cell_angle_gamma 90
_cell_formula_units_Z 4
_cell_length_a 5.4636(10)
_cell_length_b 15.231(3)
_cell_length_c 18.032(4)
_cell_measurement_reflns_used 8678
_cell_measurement_temperature 291(2)
_cell_measurement_theta_max 27.91
_cell_measurement_theta_min 2.26
_cell_volume 1500.6(5)
_computing_cell_refinement 'Bruker SAINT'
_computing_data_collection 'Bruker APEX2'
_computing_data_reduction 'Bruker SAINT'
_computing_molecular_graphics 'Bruker SHELXTL'
_computing_publication_material 'Bruker SHELXTL'
_computing_structure_refinement 'SHELXL-2016/6 (Sheldrick, 2016)'
_computing_structure_solution 'SHELXS-97 (Sheldrick 2008)'
_diffrn_ambient_temperature 291(2)
_diffrn_measured_fraction_theta_full 0.996
_diffrn_measured_fraction_theta_max 0.995
_diffrn_measurement_device_type 'Bruker APEX-II CCD'
_diffrn_measurement_method '\f and \w scans'
_diffrn_radiation_type MoK\a
_diffrn_radiation_wavelength 0.71073
_diffrn_reflns_av_R_equivalents 0.1015
_diffrn_reflns_av_unetI/netI 0.0561
_diffrn_reflns_Laue_measured_fraction_full 0.996
_diffrn_reflns_Laue_measured_fraction_max 0.995
_diffrn_reflns_limit_h_max 7
_diffrn_reflns_limit_h_min -7
_diffrn_reflns_limit_k_max 20
_diffrn_reflns_limit_k_min -17
_diffrn_reflns_limit_l_max 23
_diffrn_reflns_limit_l_min -23
_diffrn_reflns_number 14276
_diffrn_reflns_point_group_measured_fraction_full 0.996
_diffrn_reflns_point_group_measured_fraction_max 0.995
_diffrn_reflns_theta_full 25.242
_diffrn_reflns_theta_max 28.135
_diffrn_reflns_theta_min 1.750
_exptl_absorpt_coefficient_mu 0.454
_exptl_crystal_colour COLOURLESS
_exptl_crystal_density_diffrn 1.519
_exptl_crystal_description NEEDLE
_exptl_crystal_F_000 720
_exptl_crystal_size_max 0.05
_exptl_crystal_size_mid 0.03
_exptl_crystal_size_min 0.01
_refine_diff_density_max 0.514
_refine_diff_density_min -0.349
_refine_diff_density_rms 0.076
_refine_ls_abs_structure_details
;
 Flack x determined using 1274 quotients [(I+)-(I-)]/[(I+)+(I-)]
 (Parsons, Flack and Wagner, Acta Cryst. B69 (2013) 249-259).
;
_refine_ls_abs_structure_Flack -0.03(5)
_refine_ls_extinction_method none
_refine_ls_goodness_of_fit_ref 1.086
_refine_ls_hydrogen_treatment constr
_refine_ls_matrix_type full
_refine_ls_number_parameters 190
_refine_ls_number_reflns 3654
_refine_ls_number_restraints 0
_refine_ls_restrained_S_all 1.086
_refine_ls_R_factor_all 0.0587
_refine_ls_R_factor_gt 0.0524
_refine_ls_shift/su_max 0.000
_refine_ls_shift/su_mean 0.000
_refine_ls_structure_factor_coef Fsqd
_refine_ls_weighting_details 'w=1/[\s^2^(Fo^2^)+(0.0656P)^2^+1.2884P] where P=(Fo^2^+2Fc^2^)/3'
_refine_ls_weighting_scheme calc
_refine_ls_wR_factor_gt 0.1395
_refine_ls_wR_factor_ref 0.1438
_reflns_Friedel_coverage 0.715
_reflns_Friedel_fraction_full 0.996
_reflns_Friedel_fraction_max 0.993
_reflns_number_gt 3336
_reflns_number_total 3654
_reflns_threshold_expression 'I > 2\s(I)'
_cod_data_source_file d0ob01046d3.cif
_cod_data_source_block shelx_CCDC1
_cod_depositor_comments 'Adding full bibliography for 7157564--7157565.cif.'
_cod_original_formula_sum 'C11 C0 H20 Cl2 N4 O4'
_cod_database_code 7157565
_shelx_shelxl_version_number 2016/6
_shelx_space_group_comment
;
The symmetry employed for this shelxl refinement is uniquely defined
by the following loop, which should always be used as a source of
symmetry information in preference to the above space-group names.
They are only intended as comments.
;

loop_
_space_group_symop_operation_xyz
'x, y, z'
'-x+1/2, -y, z+1/2'
'x+1/2, -y+1/2, -z'
'-x, y+1/2, -z+1/2'

loop_
_atom_site_label
_atom_site_type_symbol
_atom_site_fract_x
_atom_site_fract_y
_atom_site_fract_z
_atom_site_U_iso_or_equiv
_atom_site_adp_type
_atom_site_occupancy
_atom_site_site_symmetry_order
_atom_site_calc_flag
_atom_site_refinement_flags_posn
_atom_site_refinement_flags_adp
_atom_site_refinement_flags_occupancy
_atom_site_disorder_assembly
_atom_site_disorder_group
C1 C 0.5786(7) -0.2379(2) 0.32475(19) 0.0230(7) Uani 1 1 d . . . . .
H5 H 0.713461 -0.275850 0.340786 0.028 Uiso 1 1 calc R U . . .
C2 C 0.6405(9) -0.1989(3) 0.2480(2) 0.0340(10) Uani 1 1 d . . . . .
H1 H 0.782359 -0.228848 0.226404 0.041 Uiso 1 1 calc R U . . .
C3 C 0.7000(7) -0.1026(3) 0.2628(2) 0.0253(8) Uani 1 1 d . . . . .
H4 H 0.661535 -0.065927 0.219736 0.030 Uiso 1 1 calc R U . . .
C4 C 0.5373(7) -0.0800(3) 0.3284(2) 0.0231(7) Uani 1 1 d . . . . .
H13 H 0.367377 -0.074577 0.311544 0.028 Uiso 1 1 calc R U . . .
N2 N 0.5620(6) -0.1599(2) 0.37630(16) 0.0222(6) Uani 1 1 d . . . . .
H12 H 0.432838 -0.165080 0.406037 0.027 Uiso 1 1 calc R U . . .
H11 H 0.696146 -0.156157 0.404145 0.027 Uiso 1 1 calc R U . . .
N4 N 0.2812(8) 0.0464(2) 0.53913(18) 0.0349(8) Uani 1 1 d . . . . .
H17 H 0.287669 0.030247 0.584782 0.042 Uiso 1 1 calc R U . . .
C5 C 0.6138(8) 0.0038(3) 0.3670(2) 0.0308(9) Uani 1 1 d . . . . .
H15 H 0.766338 -0.006633 0.393051 0.037 Uiso 1 1 calc R U . . .
H14 H 0.644025 0.048560 0.329822 0.037 Uiso 1 1 calc R U . . .
C6 C 0.2613(9) 0.0978(3) 0.3986(2) 0.0307(9) Uani 1 1 d . . . . .
H16 H 0.257920 0.114715 0.349005 0.037 Uiso 1 1 calc R U . . .
C7 C 0.1003(9) 0.1341(3) 0.4446(2) 0.0309(9) Uani 1 1 d . . . . .
C8 C 0.1047(8) 0.1065(3) 0.5213(2) 0.0293(9) Uani 1 1 d . . . . .
C9 C 0.4483(10) 0.0094(3) 0.4923(2) 0.0329(9) Uani 1 1 d . . . . .
C10 C 0.3456(8) -0.2913(3) 0.32173(19) 0.0271(8) Uani 1 1 d . . . . .
H6 H 0.206790 -0.251751 0.319196 0.032 Uiso 1 1 calc R U . . .
H7 H 0.345970 -0.326528 0.276903 0.032 Uiso 1 1 calc R U . . .
N3 N 0.4318(8) 0.0371(2) 0.42001(18) 0.0296(7) Uani 1 1 d . . . . .
C11 C -0.0787(12) 0.2033(4) 0.4213(3) 0.0471(12) Uani 1 1 d . . . . .
H19 H -0.176992 0.220169 0.463125 0.071 Uiso 1 1 calc R U . . .
H18 H 0.008483 0.253621 0.403111 0.071 Uiso 1 1 calc R U . . .
H20 H -0.182369 0.180589 0.382889 0.071 Uiso 1 1 calc R U . . .
N1 N 0.3163(10) -0.3492(3) 0.3859(2) 0.0497(12) Uani 1 1 d . . . . .
H10 H 0.177137 -0.379136 0.381588 0.075 Uiso 1 1 calc R U . . .
H8 H 0.441521 -0.386510 0.387935 0.075 Uiso 1 1 calc R U . . .
H9 H 0.312475 -0.317178 0.427149 0.075 Uiso 1 1 calc R U . . .
O1 O 0.4356(9) -0.2081(3) 0.20187(18) 0.0687(14) Uani 1 1 d . . . . .
H2 H 0.381627 -0.159432 0.191380 0.103 Uiso 1 1 calc R U . . .
O2 O 0.9465(6) -0.0946(2) 0.28308(17) 0.0371(7) Uani 1 1 d . . . . .
H3 H 1.033457 -0.106971 0.247528 0.056 Uiso 1 1 calc R U . . .
O3 O 0.5990(8) -0.0437(2) 0.51231(18) 0.0473(9) Uani 1 1 d . . . . .
O4 O -0.0384(7) 0.1343(3) 0.56869(18) 0.0453(9) Uani 1 1 d . . . . .
Cl1 Cl 0.5730(2) -0.32494(9) 0.53849(6) 0.0414(3) Uani 1 1 d . . . . .
Cl2 Cl 0.3284(2) -0.05765(7) 0.69499(6) 0.0366(3) Uani 1 1 d . . . . .

loop_
_atom_site_aniso_label
_atom_site_aniso_U_11
_atom_site_aniso_U_22
_atom_site_aniso_U_33
_atom_site_aniso_U_23
_atom_site_aniso_U_13
_atom_site_aniso_U_12
C1 0.0196(16) 0.0271(17) 0.0223(16) -0.0046(13) 0.0033(14) -0.0022(15)
C2 0.036(2) 0.043(2) 0.0229(18) -0.0059(16) 0.0108(17) -0.0108(19)
C3 0.0160(17) 0.036(2) 0.0238(17) 0.0026(14) 0.0020(13) -0.0017(16)
C4 0.0161(17) 0.0287(18) 0.0246(17) 0.0004(13) 0.0007(13) 0.0012(14)
N2 0.0216(15) 0.0254(15) 0.0197(13) -0.0022(11) 0.0038(12) -0.0034(13)
N4 0.048(2) 0.0366(18) 0.0200(14) -0.0002(13) -0.0027(15) 0.0108(17)
C5 0.032(2) 0.0237(17) 0.037(2) -0.0008(14) 0.0077(17) -0.0012(16)
C6 0.041(2) 0.0266(19) 0.0241(17) 0.0011(15) -0.0049(16) 0.0039(17)
C7 0.034(2) 0.0282(18) 0.0301(19) -0.0019(14) -0.0088(17) 0.0054(17)
C8 0.032(2) 0.0304(19) 0.0260(18) -0.0080(14) -0.0043(16) 0.0013(17)
C9 0.041(3) 0.0287(19) 0.0289(19) -0.0010(15) -0.0036(18) 0.010(2)
C10 0.030(2) 0.0327(19) 0.0188(16) 0.0009(13) -0.0007(14) -0.0048(17)
N3 0.039(2) 0.0254(16) 0.0244(15) 0.0006(12) 0.0019(15) 0.0064(15)
C11 0.047(3) 0.044(3) 0.050(3) -0.001(2) -0.011(2) 0.018(2)
N1 0.066(3) 0.051(2) 0.0318(19) 0.0136(17) -0.010(2) -0.033(2)
O1 0.086(3) 0.099(3) 0.0215(15) 0.0116(18) -0.0169(19) -0.059(3)
O2 0.0189(14) 0.0552(19) 0.0371(15) 0.0093(14) 0.0040(12) -0.0040(14)
O3 0.055(2) 0.0474(19) 0.0394(17) 0.0075(14) -0.0027(16) 0.0249(19)
O4 0.045(2) 0.059(2) 0.0321(16) -0.0157(14) 0.0007(15) 0.0114(18)
Cl1 0.0251(5) 0.0684(8) 0.0306(5) 0.0016(5) -0.0073(4) -0.0049(5)
Cl2 0.0455(6) 0.0317(5) 0.0326(5) -0.0035(4) 0.0017(4) -0.0052(5)

loop_
_atom_type_symbol
_atom_type_description
_atom_type_scat_dispersion_real
_atom_type_scat_dispersion_imag
_atom_type_scat_source
C C 0.0033 0.0016 'International Tables Vol C Tables 4.2.6.8 and 6.1.1.4'
H H 0.0000 0.0000 'International Tables Vol C Tables 4.2.6.8 and 6.1.1.4'
N N 0.0061 0.0033 'International Tables Vol C Tables 4.2.6.8 and 6.1.1.4'
O O 0.0106 0.0060 'International Tables Vol C Tables 4.2.6.8 and 6.1.1.4'
Cl Cl 0.1484 0.1585 'International Tables Vol C Tables 4.2.6.8 and 6.1.1.4'
C C 0.0033 0.0016 'International Tables Vol C Tables 4.2.6.8 and 6.1.1.4'

loop_
_geom_angle_atom_site_label_1
_geom_angle_atom_site_label_2
_geom_angle_atom_site_label_3
_geom_angle
_geom_angle_site_symmetry_1
_geom_angle_site_symmetry_3
_geom_angle_publ_flag
C10 C1 N2 113.3(3) . . ?
C10 C1 C2 111.1(3) . . ?
N2 C1 C2 105.1(3) . . ?
C10 C1 H5 109.1 . . ?
N2 C1 H5 109.1 . . ?
C2 C1 H5 109.1 . . ?
O1 C2 C3 111.8(4) . . ?
O1 C2 C1 108.5(3) . . ?
C3 C2 C1 105.0(3) . . ?
O1 C2 H1 110.5 . . ?
C3 C2 H1 110.5 . . ?
C1 C2 H1 110.5 . . ?
O2 C3 C4 109.9(3) . . ?
O2 C3 C2 109.6(4) . . ?
C4 C3 C2 103.3(3) . . ?
O2 C3 H4 111.3 . . ?
C4 C3 H4 111.3 . . ?
C2 C3 H4 111.3 . . ?
N2 C4 C5 113.2(3) . . ?
N2 C4 C3 102.2(3) . . ?
C5 C4 C3 112.8(3) . . ?
N2 C4 H13 109.4 . . ?
C5 C4 H13 109.4 . . ?
C3 C4 H13 109.4 . . ?
C4 N2 C1 106.8(3) . . ?
C4 N2 H12 110.4 . . ?
C1 N2 H12 110.4 . . ?
C4 N2 H11 110.4 . . ?
C1 N2 H11 110.4 . . ?
H12 N2 H11 108.6 . . ?
C9 N4 C8 127.0(3) . . ?
C9 N4 H17 116.5 . . ?
C8 N4 H17 116.5 . . ?
N3 C5 C4 113.8(3) . . ?
N3 C5 H15 108.8 . . ?
C4 C5 H15 108.8 . . ?
N3 C5 H14 108.8 . . ?
C4 C5 H14 108.8 . . ?
H15 C5 H14 107.7 . . ?
C7 C6 N3 123.7(4) . . ?
C7 C6 H16 118.2 . . ?
N3 C6 H16 118.2 . . ?
C6 C7 C8 117.7(4) . . ?
C6 C7 C11 123.3(4) . . ?
C8 C7 C11 118.9(4) . . ?
O4 C8 N4 120.9(4) . . ?
O4 C8 C7 123.5(4) . . ?
N4 C8 C7 115.6(4) . . ?
O3 C9 N4 123.2(4) . . ?
O3 C9 N3 122.2(4) . . ?
N4 C9 N3 114.6(4) . . ?
N1 C10 C1 112.8(3) . . ?
N1 C10 H6 109.0 . . ?
C1 C10 H6 109.0 . . ?
N1 C10 H7 109.0 . . ?
C1 C10 H7 109.0 . . ?
H6 C10 H7 107.8 . . ?
C6 N3 C9 121.3(4) . . ?
C6 N3 C5 120.6(3) . . ?
C9 N3 C5 117.9(4) . . ?
C7 C11 H19 109.5 . . ?
C7 C11 H18 109.5 . . ?
H19 C11 H18 109.5 . . ?
C7 C11 H20 109.5 . . ?
H19 C11 H20 109.5 . . ?
H18 C11 H20 109.5 . . ?
C10 N1 H10 109.5 . . ?
C10 N1 H8 109.5 . . ?
H10 N1 H8 109.5 . . ?
C10 N1 H9 109.5 . . ?
H10 N1 H9 109.5 . . ?
H8 N1 H9 109.5 . . ?
C2 O1 H2 109.5 . . ?
C3 O2 H3 109.5 . . ?

loop_
_geom_bond_atom_site_label_1
_geom_bond_atom_site_label_2
_geom_bond_distance
_geom_bond_site_symmetry_2
_geom_bond_publ_flag
C1 C10 1.511(6) . ?
C1 N2 1.512(4) . ?
C1 C2 1.545(5) . ?
C1 H5 0.9800 . ?
C2 O1 1.401(6) . ?
C2 C3 1.525(6) . ?
C2 H1 0.9800 . ?
C3 O2 1.401(5) . ?
C3 C4 1.518(5) . ?
C3 H4 0.9800 . ?
C4 N2 1.498(5) . ?
C4 C5 1.513(5) . ?
C4 H13 0.9800 . ?
N2 H12 0.8900 . ?
N2 H11 0.8900 . ?
N4 C9 1.365(6) . ?
N4 C8 1.367(6) . ?
N4 H17 0.8600 . ?
C5 N3 1.470(5) . ?
C5 H15 0.9700 . ?
C5 H14 0.9700 . ?
C6 C7 1.330(6) . ?
C6 N3 1.369(6) . ?
C6 H16 0.9300 . ?
C7 C8 1.445(6) . ?
C7 C11 1.498(6) . ?
C8 O4 1.234(5) . ?
C9 O3 1.210(6) . ?
C9 N3 1.373(5) . ?
C10 N1 1.463(5) . ?
C10 H6 0.9700 . ?
C10 H7 0.9700 . ?
C11 H19 0.9600 . ?
C11 H18 0.9600 . ?
C11 H20 0.9600 . ?
N1 H10 0.8900 . ?
N1 H8 0.8900 . ?
N1 H9 0.8900 . ?
O1 H2 0.8200 . ?
O2 H3 0.8200 . ?

loop_
_geom_torsion_atom_site_label_1
_geom_torsion_atom_site_label_2
_geom_torsion_atom_site_label_3
_geom_torsion_atom_site_label_4
_geom_torsion
_geom_torsion_site_symmetry_1
_geom_torsion_site_symmetry_2
_geom_torsion_site_symmetry_3
_geom_torsion_site_symmetry_4
_geom_torsion_publ_flag
C10 C1 C2 O1 12.9(5) . . . . ?
N2 C1 C2 O1 -110.0(4) . . . . ?
C10 C1 C2 C3 132.6(4) . . . . ?
N2 C1 C2 C3 9.7(4) . . . . ?
O1 C2 C3 O2 -157.3(3) . . . . ?
C1 C2 C3 O2 85.2(4) . . . . ?
O1 C2 C3 C4 85.6(4) . . . . ?
C1 C2 C3 C4 -31.9(4) . . . . ?
O2 C3 C4 N2 -75.0(4) . . . . ?
C2 C3 C4 N2 41.9(4) . . . . ?
O2 C3 C4 C5 47.0(5) . . . . ?
C2 C3 C4 C5 163.8(3) . . . . ?
C5 C4 N2 C1 -158.0(3) . . . . ?
C3 C4 N2 C1 -36.4(4) . . . . ?
C10 C1 N2 C4 -104.9(3) . . . . ?
C2 C1 N2 C4 16.6(4) . . . . ?
N2 C4 C5 N3 -76.7(4) . . . . ?
C3 C4 C5 N3 167.8(3) . . . . ?
N3 C6 C7 C8 -0.9(7) . . . . ?
N3 C6 C7 C11 177.4(5) . . . . ?
C9 N4 C8 O4 179.0(5) . . . . ?
C9 N4 C8 C7 -1.2(7) . . . . ?
C6 C7 C8 O4 -178.6(4) . . . . ?
C11 C7 C8 O4 3.0(7) . . . . ?
C6 C7 C8 N4 1.6(6) . . . . ?
C11 C7 C8 N4 -176.7(4) . . . . ?
C8 N4 C9 O3 -179.7(5) . . . . ?
C8 N4 C9 N3 0.0(7) . . . . ?
N2 C1 C10 N1 -78.3(5) . . . . ?
C2 C1 C10 N1 163.7(4) . . . . ?
C7 C6 N3 C9 -0.4(7) . . . . ?
C7 C6 N3 C5 -176.2(4) . . . . ?
O3 C9 N3 C6 -179.5(5) . . . . ?
N4 C9 N3 C6 0.8(7) . . . . ?
O3 C9 N3 C5 -3.5(7) . . . . ?
N4 C9 N3 C5 176.8(4) . . . . ?
C4 C5 N3 C6 -93.4(5) . . . . ?
C4 C5 N3 C9 90.6(5) . . . . ?
